data_1554997
loop_
_publ_author_name
'Li, Shi-Wu'
'Du, Yu'
'Kang, Qiang'

_publ_section_title
;
 A chiral-at-metal asymmetric catalyzed vinylogous Michael addition of
 ortho-methyl aromatic nitro compounds for isoxazole derivative synthesis
;
_journal_issue 15
_journal_name_full 'Organic Chemistry Frontiers'
_journal_page_first 2775
_journal_paper_doi 10.1039/C9QO00676A
_journal_volume 6
_journal_year 2019
_chemical_formula_sum 'C21 H18 N4 O4 S'
_chemical_formula_weight 422.45
_space_group_crystal_system orthorhombic
_space_group_IT_number 19
_space_group_name_Hall 'P 2ac 2ab'
_space_group_name_H-M_alt 'P 21 21 21'
_atom_sites_solution_hydrogens geom
_audit_creation_method SHELXL-2018/3
_audit_update_record
;
2019-03-18 deposited with the CCDC.	2019-06-20 downloaded from the CCDC.
;
_cell_angle_alpha 90
_cell_angle_beta 90
_cell_angle_gamma 90
_cell_formula_units_Z 4
_cell_length_a 6.0211(2)
_cell_length_b 16.1241(5)
_cell_length_c 20.6340(5)
_cell_measurement_reflns_used 9862
_cell_measurement_temperature 127(2)
_cell_measurement_theta_max 72.24
_cell_measurement_theta_min 3.48
_cell_volume 2003.25(10)
_computing_cell_refinement 'Bruker SAINT'
_computing_data_collection 'Bruker APEX2'
_computing_data_reduction 'Bruker SAINT'
_computing_structure_refinement 'SHELXL-2018/3 (Sheldrick, 2018)'
_computing_structure_solution 'SHELXT 2018/2 (Sheldrick, 2018)'
_diffrn_ambient_temperature 127(2)
_diffrn_measured_fraction_theta_full 0.987
_diffrn_measured_fraction_theta_max 0.987
_diffrn_measurement_device_type 'Bruker APEX-II CCD'
_diffrn_measurement_method '\f and \w scans'
_diffrn_radiation_type CuK\a
_diffrn_radiation_wavelength 1.54184
_diffrn_reflns_av_R_equivalents 0.0657
_diffrn_reflns_av_unetI/netI 0.0556
_diffrn_reflns_Laue_measured_fraction_full 0.987
_diffrn_reflns_Laue_measured_fraction_max 0.987
_diffrn_reflns_limit_h_max 7
_diffrn_reflns_limit_h_min -7
_diffrn_reflns_limit_k_max 19
_diffrn_reflns_limit_k_min -16
_diffrn_reflns_limit_l_max 24
_diffrn_reflns_limit_l_min -23
_diffrn_reflns_number 16910
_diffrn_reflns_point_group_measured_fraction_full 0.990
_diffrn_reflns_point_group_measured_fraction_max 0.990
_diffrn_reflns_theta_full 67.079
_diffrn_reflns_theta_max 67.079
_diffrn_reflns_theta_min 3.479
_exptl_absorpt_coefficient_mu 1.753
_exptl_absorpt_correction_T_max 0.7521
_exptl_absorpt_correction_T_min 0.3203
_exptl_absorpt_correction_type multi-scan
_exptl_absorpt_process_details sadabs
_exptl_crystal_colour yellow
_exptl_crystal_density_diffrn 1.401
_exptl_crystal_description block
_exptl_crystal_F_000 880
_exptl_crystal_size_max 0.6
_exptl_crystal_size_mid 0.4
_exptl_crystal_size_min 0.3
_refine_diff_density_max 1.320
_refine_diff_density_min -0.460
_refine_diff_density_rms 0.093
_refine_ls_abs_structure_details
;
 Flack x determined using 1125 quotients [(I+)-(I-)]/[(I+)+(I-)]
 (Parsons, Flack and Wagner, Acta Cryst. B69 (2013) 249-259).
;
_refine_ls_abs_structure_Flack 0.018(13)
_refine_ls_extinction_method none
_refine_ls_goodness_of_fit_ref 1.064
_refine_ls_hydrogen_treatment constr
_refine_ls_matrix_type full
_refine_ls_number_parameters 272
_refine_ls_number_reflns 3543
_refine_ls_number_restraints 15
_refine_ls_restrained_S_all 1.077
_refine_ls_R_factor_all 0.1040
_refine_ls_R_factor_gt 0.0916
_refine_ls_shift/su_max 0.000
_refine_ls_shift/su_mean 0.000
_refine_ls_structure_factor_coef Fsqd
_refine_ls_weighting_details 'w=1/[\s^2^(Fo^2^)+(0.1198P)^2^+5.2408P] where P=(Fo^2^+2Fc^2^)/3'
_refine_ls_weighting_scheme calc
_refine_ls_wR_factor_gt 0.2275
_refine_ls_wR_factor_ref 0.2394
_reflns_Friedel_coverage 0.719
_reflns_Friedel_fraction_full 0.994
_reflns_Friedel_fraction_max 0.994
_reflns_number_gt 3084
_reflns_number_total 3543
_reflns_threshold_expression 'I > 2\s(I)'
_cod_data_source_file c9qo00676a2.cif
_cod_data_source_block Compound
_cod_database_code 1554997
_shelx_shelxl_version_number 2018/3
_shelx_space_group_comment
;
The symmetry employed for this shelxl refinement is uniquely defined
by the following loop, which should always be used as a source of
symmetry information in preference to the above space-group names.
They are only intended as comments.
;

loop_
_space_group_symop_operation_xyz
'x, y, z'
'-x+1/2, -y, z+1/2'
'x+1/2, -y+1/2, -z'
'-x, y+1/2, -z+1/2'

loop_
_atom_site_label
_atom_site_type_symbol
_atom_site_fract_x
_atom_site_fract_y
_atom_site_fract_z
_atom_site_U_iso_or_equiv
_atom_site_adp_type
_atom_site_occupancy
_atom_site_site_symmetry_order
_atom_site_calc_flag
_atom_site_refinement_flags_posn
_atom_site_refinement_flags_adp
S1 S 0.2162(4) 0.39069(13) 0.06137(12) 0.0502(6) Uani 1 1 d . .
O1 O 0.3831(12) 0.2498(6) 0.1613(3) 0.072(2) Uani 1 1 d . .
O2 O 0.4180(17) 0.2315(7) 0.2618(4) 0.098(4) Uani 1 1 d . .
O3 O -0.1587(11) 0.3590(4) 0.2725(3) 0.0584(18) Uani 1 1 d . .
O4 O 0.6466(10) 0.3880(4) 0.4658(2) 0.0436(14) Uani 1 1 d . .
N1 N 0.3357(15) 0.2582(5) 0.2200(4) 0.055(2) Uani 1 1 d . .
N2 N -0.1950(14) 0.3799(5) 0.2069(3) 0.0485(18) Uani 1 1 d . .
N3 N 0.2535(10) 0.3559(4) 0.5921(3) 0.0318(13) Uani 1 1 d . .
N4 N 0.5737(10) 0.4251(4) 0.6008(3) 0.0262(13) Uani 1 1 d . .
C1 C 0.0709(18) 0.3739(5) -0.0079(4) 0.050(2) Uani 1 1 d . .
H1 H 0.116989 0.391831 -0.048572 0.060 Uiso 1 1 calc R U
C2 C -0.1195(16) 0.3314(5) 0.0026(4) 0.0419(19) Uani 1 1 d . .
H2 H -0.217325 0.316368 -0.030219 0.050 Uiso 1 1 calc R U
C3 C -0.1538(14) 0.3126(4) 0.0671(3) 0.0334(16) Uani 1 1 d . .
H3 H -0.276484 0.283584 0.082446 0.040 Uiso 1 1 calc R U
C5 C 0.0149(17) 0.3416(5) 0.1060(3) 0.041(2) Uani 1 1 d . .
C6 C -0.0092(14) 0.3409(5) 0.1787(4) 0.0412(19) Uani 1 1 d . .
C7 C 0.1134(16) 0.3072(5) 0.2267(3) 0.0358(19) Uani 1 1 d . .
C8 C 0.0263(17) 0.3185(5) 0.2844(4) 0.045(2) Uani 1 1 d . .
C9 C 0.093(2) 0.2958(7) 0.3523(4) 0.073(4) Uani 1 1 d . .
H9A H 0.137917 0.238063 0.352604 0.087 Uiso 1 1 calc R U
H9B H -0.037333 0.300506 0.379896 0.087 Uiso 1 1 calc R U
C10 C 0.284(2) 0.3487(5) 0.3829(3) 0.050(2) Uani 1 1 d . .
H10 H 0.426465 0.331609 0.364420 0.060 Uiso 1 1 calc R U
C11 C 0.2800(18) 0.3285(6) 0.4557(3) 0.053(3) Uani 1 1 d . .
H11A H 0.141444 0.347922 0.474322 0.063 Uiso 1 1 calc R U
H11B H 0.286824 0.268839 0.461550 0.063 Uiso 1 1 calc R U
C12 C 0.4748(13) 0.3690(4) 0.4915(3) 0.0312(16) Uani 1 1 d . .
C13 C 0.4346(11) 0.3836(4) 0.5612(3) 0.0247(14) Uani 1 1 d . .
C14 C 0.2876(14) 0.3821(5) 0.6546(3) 0.0400(18) Uani 1 1 d . .
H14 H 0.189969 0.371864 0.688558 0.048 Uiso 1 1 calc R U
C15 C 0.4787(14) 0.4242(5) 0.6608(3) 0.0345(17) Uani 1 1 d . .
H15 H 0.534890 0.448036 0.698423 0.041 Uiso 1 1 calc R U
C16 C 0.7833(13) 0.4673(5) 0.5850(4) 0.0366(17) Uani 1 1 d . .
H16A H 0.898010 0.426774 0.578564 0.055 Uiso 1 1 calc R U
H16B H 0.824093 0.503393 0.620064 0.055 Uiso 1 1 calc R U
H16C H 0.764776 0.499283 0.546157 0.055 Uiso 1 1 calc R U
C17 C 0.2431(11) 0.4382(5) 0.3679(3) 0.0318(16) Uani 1 1 d D .
C18 C 0.4013(12) 0.4825(4) 0.3338(3) 0.0296(15) Uani 1 1 d D .
H18 H 0.532411 0.456153 0.321839 0.036 Uiso 1 1 calc R U
C19 C 0.3706(15) 0.5645(4) 0.3171(4) 0.043(2) Uani 1 1 d D .
H19 H 0.482253 0.591894 0.294465 0.051 Uiso 1 1 calc R U
C20 C 0.1816(14) 0.6066(6) 0.3327(4) 0.054(2) Uani 1 1 d D .
H20 H 0.164510 0.662118 0.321503 0.065 Uiso 1 1 calc R U
C21 C 0.0185(15) 0.5653(6) 0.3651(4) 0.060(3) Uani 1 1 d D .
H21 H -0.113239 0.592419 0.375380 0.072 Uiso 1 1 calc R U
C22 C 0.0480(14) 0.4825(6) 0.3829(4) 0.061(3) Uani 1 1 d D .
H22 H -0.064906 0.455615 0.405387 0.074 Uiso 1 1 calc R U

loop_
_atom_site_aniso_label
_atom_site_aniso_U_11
_atom_site_aniso_U_22
_atom_site_aniso_U_33
_atom_site_aniso_U_23
_atom_site_aniso_U_13
_atom_site_aniso_U_12
S1 0.0448(11) 0.0412(11) 0.0645(14) 0.0115(10) -0.0021(10) -0.0045(9)
O1 0.045(4) 0.124(7) 0.048(4) 0.022(4) 0.001(3) 0.011(4)
O2 0.111(8) 0.131(8) 0.053(4) -0.033(5) -0.029(5) 0.066(7)
O3 0.039(3) 0.064(4) 0.072(4) 0.007(3) -0.007(3) 0.015(3)
O4 0.057(4) 0.049(3) 0.024(2) 0.001(2) 0.009(3) -0.010(3)
N1 0.068(5) 0.041(4) 0.057(5) 0.014(3) 0.027(4) 0.028(4)
N2 0.065(5) 0.058(4) 0.022(3) -0.011(3) 0.005(3) -0.009(4)
N3 0.032(3) 0.038(3) 0.026(3) 0.008(2) 0.006(3) 0.002(3)
N4 0.029(3) 0.027(3) 0.023(3) -0.002(2) -0.005(2) 0.007(2)
C1 0.082(7) 0.043(5) 0.025(4) 0.004(3) 0.019(4) 0.016(5)
C2 0.060(5) 0.037(4) 0.029(4) 0.001(3) -0.011(4) 0.005(4)
C3 0.042(4) 0.030(4) 0.027(4) -0.002(3) 0.004(3) -0.002(3)
C5 0.070(6) 0.033(4) 0.020(3) 0.004(3) -0.005(4) -0.004(4)
C6 0.043(5) 0.043(4) 0.038(4) 0.000(3) 0.008(4) 0.006(4)
C7 0.063(5) 0.024(3) 0.020(3) 0.000(3) 0.001(3) -0.005(3)
C8 0.061(6) 0.040(5) 0.035(4) 0.002(3) -0.006(4) -0.004(4)
C9 0.125(11) 0.063(6) 0.031(4) 0.015(4) -0.027(6) -0.049(7)
C10 0.091(7) 0.041(4) 0.017(3) 0.006(3) -0.012(4) -0.026(5)
C11 0.079(7) 0.062(5) 0.017(3) 0.011(3) -0.007(4) -0.043(5)
C12 0.041(4) 0.034(4) 0.018(3) 0.004(3) 0.003(3) -0.007(3)
C13 0.028(3) 0.025(3) 0.021(3) 0.002(3) -0.005(3) 0.001(3)
C14 0.047(5) 0.049(5) 0.024(3) 0.002(3) 0.010(3) 0.002(4)
C15 0.044(4) 0.036(4) 0.024(3) -0.009(3) -0.002(3) 0.009(4)
C16 0.026(4) 0.043(4) 0.041(4) -0.011(3) -0.001(3) -0.003(3)
C17 0.034(4) 0.047(4) 0.014(3) 0.001(3) -0.005(3) -0.012(4)
C18 0.035(4) 0.032(4) 0.022(3) 0.002(3) 0.002(3) -0.001(3)
C19 0.067(6) 0.035(4) 0.026(4) 0.007(3) -0.004(4) 0.004(4)
C20 0.069(6) 0.057(5) 0.037(4) -0.010(4) -0.013(4) 0.025(5)
C21 0.052(6) 0.077(7) 0.052(5) -0.024(5) -0.024(5) 0.037(6)
C22 0.034(5) 0.115(9) 0.035(5) -0.019(5) 0.012(4) -0.022(5)

loop_
_atom_type_symbol
_atom_type_description
_atom_type_scat_dispersion_real
_atom_type_scat_dispersion_imag
_atom_type_scat_source
C C 0.0181 0.0091 'International Tables Vol C Tables 4.2.6.8 and 6.1.1.4'
H H 0.0000 0.0000 'International Tables Vol C Tables 4.2.6.8 and 6.1.1.4'
N N 0.0311 0.0180 'International Tables Vol C Tables 4.2.6.8 and 6.1.1.4'
O O 0.0492 0.0322 'International Tables Vol C Tables 4.2.6.8 and 6.1.1.4'
S S 0.3331 0.5567 'International Tables Vol C Tables 4.2.6.8 and 6.1.1.4'

loop_
_geom_angle_atom_site_label_1
_geom_angle_atom_site_label_2
_geom_angle_atom_site_label_3
_geom_angle
C1 S1 C5 90.8(4)
C8 O3 N2 115.4(7)
O2 N1 O1 128.5(9)
O2 N1 C7 121.6(8)
O1 N1 C7 109.6(7)
C6 N2 O3 99.6(7)
C13 N3 C14 102.9(6)
C13 N4 C15 106.5(6)
C13 N4 C16 129.0(6)
C15 N4 C16 124.5(6)
C2 C1 S1 112.5(6)
C1 C2 C3 113.1(8)
C5 C3 C2 112.2(7)
C3 C5 C6 120.5(8)
C3 C5 S1 111.4(5)
C6 C5 S1 127.3(7)
C7 C6 N2 108.2(7)
C7 C6 C5 132.8(8)
N2 C6 C5 118.9(8)
C8 C7 C6 113.0(9)
C8 C7 N1 119.5(8)
C6 C7 N1 127.6(7)
O3 C8 C7 103.7(8)
O3 C8 C9 121.4(10)
C7 C8 C9 134.9(10)
C8 C9 C10 116.0(8)
C17 C10 C11 113.8(7)
C17 C10 C9 108.8(8)
C11 C10 C9 105.5(7)
C12 C11 C10 111.7(7)
O4 C12 C13 122.0(7)
O4 C12 C11 123.7(6)
C13 C12 C11 114.3(6)
N3 C13 N4 112.5(6)
N3 C13 C12 122.9(6)
N4 C13 C12 124.6(6)
C15 C14 N3 112.0(7)
C14 C15 N4 106.1(6)
C18 C17 C22 115.1(7)
C18 C17 C10 119.4(7)
C22 C17 C10 125.4(7)
C19 C18 C17 122.0(7)
C20 C19 C18 122.0(8)
C21 C20 C19 118.3(8)
C20 C21 C22 120.3(8)
C21 C22 C17 122.2(8)

loop_
_geom_bond_atom_site_label_1
_geom_bond_atom_site_label_2
_geom_bond_distance
S1 C1 1.698(10)
S1 C5 1.715(9)
O1 N1 1.252(10)
O2 N1 1.085(11)
O3 C8 1.314(12)
O3 N2 1.413(9)
O4 C12 1.202(9)
N1 C7 1.559(12)
N2 C6 1.408(11)
N3 C13 1.339(9)
N3 C14 1.371(9)
N4 C13 1.347(9)
N4 C15 1.364(9)
N4 C16 1.470(10)
C1 C2 1.353(14)
C2 C3 1.379(11)
C3 C5 1.377(12)
C5 C6 1.508(10)
C6 C7 1.349(12)
C7 C8 1.315(12)
C8 C9 1.502(11)
C9 C10 1.566(13)
C10 C17 1.496(11)
C10 C11 1.538(9)
C11 C12 1.532(11)
C12 C13 1.478(9)
C14 C15 1.342(12)
C17 C18 1.383(7)
C17 C22 1.409(8)
C18 C19 1.379(8)
C19 C20 1.364(8)
C20 C21 1.362(9)
C21 C22 1.397(9)
